data_4069872
loop_
_publ_author_name
'Rabe, Gerd W.'
'Riederer, Florian A.'
'Zhang-Presse, Mei'
'Rheingold, Arnold L.'

_publ_section_title
;
 Flexible Coordination Mode of a Donor-Functionalized Terphenyl Ligand in
 Monomeric Cp-Based Lanthanocenes
;
_journal_issue 17
_journal_name_full Organometallics
_journal_page_first 5277
_journal_paper_doi 10.1021/om900465c
_journal_volume 28
_journal_year 2009
_chemical_formula_sum 'C30 H27 O2 Y'
_chemical_formula_weight 508.43
_chemical_name_systematic
; 

 ? 

;
_space_group_IT_number 14
_symmetry_cell_setting monoclinic
_symmetry_space_group_name_Hall '-P 2yn'
_symmetry_space_group_name_H-M 'P 1 21/n 1'
_atom_sites_solution_hydrogens geom
_atom_sites_solution_primary direct
_atom_sites_solution_secondary difmap
_audit_creation_method SHELXL-97
_cell_angle_alpha 90.00
_cell_angle_beta 93.8110(10)
_cell_angle_gamma 90.00
_cell_formula_units_Z 4
_cell_length_a 11.5224(10)
_cell_length_b 13.4907(11)
_cell_length_c 15.4089(13)
_cell_measurement_reflns_used 8261
_cell_measurement_temperature 100(2)
_cell_measurement_theta_max 27.49
_cell_measurement_theta_min 2.33
_cell_volume 2389.9(3)
_computing_cell_refinement 'Bruker SMART'
_computing_data_collection 'Bruker SMART'
_computing_data_reduction 'Bruker SAINT'
_computing_molecular_graphics 'Bruker SHELXTL'
_computing_publication_material 'Bruker SHELXTL'
_computing_structure_refinement 'SHELXL-97 (Sheldrick, 1997)'
_computing_structure_solution 'SHELXS-97 (Sheldrick, 1990)'
_diffrn_ambient_temperature 100(2)
_diffrn_measured_fraction_theta_full 0.968
_diffrn_measured_fraction_theta_max 0.968
_diffrn_measurement_device_type 'CCD area detector'
_diffrn_measurement_method 'phi and omega scans'
_diffrn_radiation_monochromator graphite
_diffrn_radiation_source 'fine-focus sealed tube'
_diffrn_radiation_type MoK\a
_diffrn_radiation_wavelength 0.71073
_diffrn_reflns_av_R_equivalents 0.0279
_diffrn_reflns_av_sigmaI/netI 0.0323
_diffrn_reflns_limit_h_max 14
_diffrn_reflns_limit_h_min -13
_diffrn_reflns_limit_k_max 17
_diffrn_reflns_limit_k_min -17
_diffrn_reflns_limit_l_max 19
_diffrn_reflns_limit_l_min -19
_diffrn_reflns_number 16855
_diffrn_reflns_theta_full 27.52
_diffrn_reflns_theta_max 27.52
_diffrn_reflns_theta_min 2.01
_exptl_absorpt_coefficient_mu 2.465
_exptl_absorpt_correction_T_max 0.667
_exptl_absorpt_correction_T_min 0.567
_exptl_absorpt_correction_type multi-scan
_exptl_absorpt_process_details sadabs
_exptl_crystal_colour colorless
_exptl_crystal_density_diffrn 1.413
_exptl_crystal_density_method 'not measured'
_exptl_crystal_description block
_exptl_crystal_F_000 1048
_exptl_crystal_size_max 0.30
_exptl_crystal_size_mid 0.30
_exptl_crystal_size_min 0.20
_refine_diff_density_max 0.613
_refine_diff_density_min -0.266
_refine_diff_density_rms 0.068
_refine_ls_extinction_method none
_refine_ls_goodness_of_fit_ref 1.036
_refine_ls_hydrogen_treatment constr
_refine_ls_matrix_type full
_refine_ls_number_parameters 298
_refine_ls_number_reflns 5317
_refine_ls_number_restraints 0
_refine_ls_restrained_S_all 1.036
_refine_ls_R_factor_all 0.0465
_refine_ls_R_factor_gt 0.0340
_refine_ls_shift/su_max 0.001
_refine_ls_shift/su_mean 0.000
_refine_ls_structure_factor_coef Fsqd
_refine_ls_weighting_details 'calc w=1/[\s^2^(Fo^2^)+(0.0527P)^2^+0.5373P] where P=(Fo^2^+2Fc^2^)/3'
_refine_ls_weighting_scheme calc
_refine_ls_wR_factor_gt 0.0851
_refine_ls_wR_factor_ref 0.0904
_reflns_number_gt 4320
_reflns_number_total 5317
_reflns_threshold_expression >2sigma(I)
_cod_data_source_file om900465c_si_002.cif
_cod_data_source_block rab84
_cod_depositor_comments
;
The following automatic conversions were performed:

'_symmetry_cell_setting' value 'Monoclinic' changed to 'monoclinic'
according to /home/saulius/struct/CIF-dictionaries/cif_core.dic
dictionary named 'cif_core.dic' version 2.4.2 from 2011-04-26.

Automatic conversion script
Id: cif_fix_values 1715 2011-07-08 13:25:40Z adriana 
;
_cod_original_sg_symbol_H-M P2(1)/n
_cod_database_code 4069872

loop_
_symmetry_equiv_pos_as_xyz
'x, y, z'
'-x+1/2, y+1/2, -z+1/2'
'-x, -y, -z'
'x-1/2, -y-1/2, z-1/2'

loop_
_atom_site_label
_atom_site_type_symbol
_atom_site_fract_x
_atom_site_fract_y
_atom_site_fract_z
_atom_site_U_iso_or_equiv
_atom_site_adp_type
_atom_site_occupancy
_atom_site_symmetry_multiplicity
_atom_site_calc_flag
_atom_site_refinement_flags
Y1 Y 0.176326(18) 0.280826(14) -0.004219(13) 0.02579(8) Uani 1 1 d .
O1 O 0.33309(14) 0.54433(12) 0.20930(11) 0.0351(4) Uani 1 1 d .
O2 O -0.01986(13) 0.33266(12) -0.03784(9) 0.0310(4) Uani 1 1 d .
C1 C 0.2816(3) 0.1090(2) -0.0034(3) 0.0645(10) Uani 1 1 d .
H1A H 0.3672 0.0980 0.0065 0.077 Uiso 1 1 calc R
C2 C 0.2193(3) 0.11428(19) -0.0847(2) 0.0567(9) Uani 1 1 d .
H2A H 0.2536 0.1088 -0.1425 0.068 Uiso 1 1 calc R
C3 C 0.1030(3) 0.10857(19) -0.07093(18) 0.0491(7) Uani 1 1 d .
H3A H 0.0389 0.1001 -0.1174 0.059 Uiso 1 1 calc R
C4 C 0.0913(3) 0.09912(17) 0.01679(18) 0.0467(7) Uani 1 1 d .
H4A H 0.0170 0.0837 0.0440 0.056 Uiso 1 1 calc R
C5 C 0.1988(3) 0.09947(18) 0.05956(19) 0.0541(8) Uani 1 1 d .
H5A H 0.2163 0.0822 0.1222 0.065 Uiso 1 1 calc R
C6 C 0.3734(2) 0.37247(18) -0.03178(15) 0.0362(5) Uani 1 1 d .
H6A H 0.4507 0.3582 -0.0009 0.043 Uiso 1 1 calc R
C7 C 0.3328(2) 0.33237(19) -0.11223(15) 0.0364(6) Uani 1 1 d .
H7A H 0.3770 0.2857 -0.1482 0.044 Uiso 1 1 calc R
C8 C 0.2322(2) 0.38471(18) -0.14125(15) 0.0359(5) Uani 1 1 d .
H8A H 0.1924 0.3805 -0.2008 0.043 Uiso 1 1 calc R
C9 C 0.2121(2) 0.45765(17) -0.07904(15) 0.0348(5) Uani 1 1 d .
H9A H 0.1537 0.5123 -0.0863 0.042 Uiso 1 1 calc R
C10 C 0.2985(2) 0.45005(18) -0.01176(15) 0.0356(5) Uani 1 1 d .
H10A H 0.3125 0.4985 0.0369 0.043 Uiso 1 1 calc R
C11 C 0.3682(2) 0.27976(18) 0.18824(16) 0.0363(5) Uani 1 1 d .
H11A H 0.3209 0.2220 0.1863 0.044 Uiso 1 1 calc R
C12 C 0.4880(2) 0.2701(2) 0.18115(19) 0.0454(6) Uani 1 1 d .
H12A H 0.5223 0.2064 0.1763 0.054 Uiso 1 1 calc R
C13 C 0.5556(2) 0.3544(2) 0.18131(17) 0.0449(6) Uani 1 1 d .
H13A H 0.6366 0.3485 0.1742 0.054 Uiso 1 1 calc R
C14 C 0.5080(2) 0.4469(2) 0.19162(15) 0.0380(6) Uani 1 1 d .
H14A H 0.5558 0.5043 0.1925 0.046 Uiso 1 1 calc R
C15 C 0.3882(2) 0.45549(17) 0.20080(14) 0.0313(5) Uani 1 1 d .
C16 C 0.3164(2) 0.37220(17) 0.19802(13) 0.0293(5) Uani 1 1 d .
C17 C 0.18711(19) 0.37894(15) 0.20367(13) 0.0244(4) Uani 1 1 d .
C18 C 0.1441(2) 0.42481(16) 0.27624(13) 0.0297(5) Uani 1 1 d .
H18A H 0.1962 0.4553 0.3185 0.036 Uiso 1 1 calc R
C19 C 0.0260(2) 0.42588(17) 0.28655(14) 0.0318(5) Uani 1 1 d .
H19A H -0.0036 0.4583 0.3351 0.038 Uiso 1 1 calc R
C20 C -0.04880(19) 0.37927(15) 0.22544(13) 0.0259(4) Uani 1 1 d .
H20A H -0.1300 0.3789 0.2328 0.031 Uiso 1 1 calc R
C21 C -0.00595(18) 0.33270(14) 0.15297(12) 0.0223(4) Uani 1 1 d .
C22 C -0.09191(18) 0.27510(14) 0.09631(13) 0.0233(4) Uani 1 1 d .
C23 C -0.1691(2) 0.21140(15) 0.13626(14) 0.0280(5) Uani 1 1 d .
H23A H -0.1661 0.2084 0.1980 0.034 Uiso 1 1 calc R
C24 C -0.2488(2) 0.15342(17) 0.08934(16) 0.0346(5) Uani 1 1 d .
H24A H -0.2988 0.1107 0.1187 0.041 Uiso 1 1 calc R
C25 C -0.2563(2) 0.15727(19) -0.00082(16) 0.0390(6) Uani 1 1 d .
H25A H -0.3120 0.1182 -0.0336 0.047 Uiso 1 1 calc R
C26 C -0.1814(2) 0.21875(18) -0.04253(15) 0.0358(5) Uani 1 1 d .
H26A H -0.1858 0.2222 -0.1042 0.043 Uiso 1 1 calc R
C27 C -0.1003(2) 0.27513(16) 0.00569(14) 0.0278(5) Uani 1 1 d .
C28 C 0.11393(18) 0.33364(14) 0.13778(12) 0.0228(4) Uani 1 1 d .
C29 C 0.4021(2) 0.6320(2) 0.2064(2) 0.0508(7) Uani 1 1 d .
H29A H 0.3527 0.6903 0.2128 0.076 Uiso 1 1 calc R
H29B H 0.4380 0.6353 0.1506 0.076 Uiso 1 1 calc R
H29C H 0.4630 0.6306 0.2539 0.076 Uiso 1 1 calc R
C30 C -0.0709(2) 0.3926(2) -0.10827(17) 0.0448(6) Uani 1 1 d .
H30A H -0.1538 0.4026 -0.1002 0.067 Uiso 1 1 calc R
H30B H -0.0621 0.3587 -0.1637 0.067 Uiso 1 1 calc R
H30C H -0.0316 0.4569 -0.1086 0.067 Uiso 1 1 calc R

loop_
_atom_site_aniso_label
_atom_site_aniso_U_11
_atom_site_aniso_U_22
_atom_site_aniso_U_33
_atom_site_aniso_U_23
_atom_site_aniso_U_13
_atom_site_aniso_U_12
Y1 0.03263(14) 0.02155(11) 0.02422(12) 0.00093(8) 0.00952(8) -0.00062(9)
O1 0.0284(9) 0.0325(9) 0.0450(10) -0.0073(7) 0.0062(7) -0.0073(7)
O2 0.0325(9) 0.0361(9) 0.0242(7) 0.0088(6) 0.0007(6) -0.0058(7)
C1 0.0443(17) 0.0242(14) 0.125(3) -0.0105(16) 0.0051(19) 0.0095(12)
C2 0.087(2) 0.0294(14) 0.0590(19) -0.0138(13) 0.0414(18) -0.0050(14)
C3 0.069(2) 0.0336(13) 0.0449(15) -0.0100(12) 0.0041(14) -0.0110(13)
C4 0.068(2) 0.0223(12) 0.0525(16) -0.0036(11) 0.0238(15) -0.0095(12)
C5 0.092(3) 0.0224(12) 0.0475(16) 0.0043(11) 0.0039(16) 0.0074(14)
C6 0.0316(13) 0.0421(13) 0.0350(12) 0.0086(10) 0.0033(10) -0.0071(10)
C7 0.0393(15) 0.0409(14) 0.0311(12) 0.0017(10) 0.0175(10) -0.0067(11)
C8 0.0409(14) 0.0437(14) 0.0234(11) 0.0064(10) 0.0046(10) -0.0114(11)
C9 0.0395(14) 0.0290(12) 0.0365(12) 0.0102(10) 0.0056(11) -0.0030(10)
C10 0.0475(15) 0.0317(12) 0.0280(11) 0.0028(9) 0.0059(10) -0.0115(11)
C11 0.0339(13) 0.0354(13) 0.0398(13) 0.0053(10) 0.0030(11) 0.0029(10)
C12 0.0394(15) 0.0457(16) 0.0510(16) 0.0029(12) 0.0024(12) 0.0128(12)
C13 0.0294(14) 0.0559(17) 0.0490(15) 0.0053(13) 0.0010(12) 0.0026(12)
C14 0.0277(13) 0.0497(15) 0.0363(13) 0.0024(11) -0.0002(10) -0.0021(11)
C15 0.0301(13) 0.0372(12) 0.0261(11) -0.0008(9) -0.0007(9) -0.0014(10)
C16 0.0296(13) 0.0392(13) 0.0186(10) 0.0020(9) -0.0013(9) -0.0040(9)
C17 0.0266(12) 0.0261(10) 0.0205(10) 0.0045(8) 0.0016(8) -0.0029(8)
C18 0.0362(13) 0.0322(12) 0.0204(10) -0.0008(9) -0.0013(9) -0.0082(10)
C19 0.0382(14) 0.0343(12) 0.0237(11) -0.0050(9) 0.0078(10) -0.0038(10)
C20 0.0252(11) 0.0299(11) 0.0231(10) 0.0023(8) 0.0056(8) 0.0005(8)
C21 0.0264(11) 0.0208(10) 0.0195(9) 0.0035(8) 0.0008(8) -0.0015(8)
C22 0.0223(11) 0.0222(10) 0.0254(10) 0.0004(8) 0.0021(8) 0.0012(8)
C23 0.0285(12) 0.0296(11) 0.0262(11) 0.0005(9) 0.0042(9) -0.0016(9)
C24 0.0309(13) 0.0317(12) 0.0420(13) -0.0031(10) 0.0089(10) -0.0074(10)
C25 0.0330(14) 0.0403(14) 0.0432(14) -0.0107(11) -0.0016(11) -0.0124(11)
C26 0.0377(14) 0.0433(14) 0.0257(12) -0.0037(10) -0.0017(10) -0.0054(11)
C27 0.0281(12) 0.0303(11) 0.0251(10) 0.0018(8) 0.0033(9) -0.0033(9)
C28 0.0260(11) 0.0213(10) 0.0211(10) 0.0042(8) 0.0013(8) -0.0010(8)
C29 0.0409(16) 0.0402(15) 0.073(2) -0.0146(13) 0.0151(14) -0.0125(12)
C30 0.0451(16) 0.0478(15) 0.0409(14) 0.0193(12) -0.0022(12) 0.0013(12)

loop_
_atom_type_symbol
_atom_type_description
_atom_type_scat_dispersion_real
_atom_type_scat_dispersion_imag
_atom_type_scat_source
C C 0.0033 0.0016 'International Tables Vol C Tables 4.2.6.8 and 6.1.1.4'
H H 0.0000 0.0000 'International Tables Vol C Tables 4.2.6.8 and 6.1.1.4'
O O 0.0106 0.0060 'International Tables Vol C Tables 4.2.6.8 and 6.1.1.4'
Y Y -2.7962 3.5667 'International Tables Vol C Tables 4.2.6.8 and 6.1.1.4'

loop_
_geom_angle_atom_site_label_1
_geom_angle_atom_site_label_2
_geom_angle_atom_site_label_3
_geom_angle
O2 Y1 C28 77.25(6)
O2 Y1 C1 133.78(8)
C28 Y1 C1 114.61(10)
O2 Y1 C7 117.66(7)
C28 Y1 C7 137.91(7)
C1 Y1 C7 84.25(10)
O2 Y1 C2 110.66(9)
C28 Y1 C2 138.10(8)
C1 Y1 C2 31.04(11)
C7 Y1 C2 76.62(8)
O2 Y1 C5 114.81(9)
C28 Y1 C5 87.97(8)
C1 Y1 C5 31.13(10)
C7 Y1 C5 115.21(9)
C2 Y1 C5 50.77(9)
O2 Y1 C6 129.67(7)
C28 Y1 C6 108.24(7)
C1 Y1 C6 90.70(9)
C7 Y1 C6 30.89(7)
C2 Y1 C6 97.64(9)
C5 Y1 C6 115.36(10)
O2 Y1 C8 87.06(7)
C28 Y1 C8 131.16(7)
C1 Y1 C8 109.59(10)
C7 Y1 C8 30.89(8)
C2 Y1 C8 90.72(8)
C5 Y1 C8 139.74(9)
C6 Y1 C8 50.81(8)
O2 Y1 C3 84.26(8)
C28 Y1 C3 119.64(8)
C1 Y1 C3 50.36(10)
C7 Y1 C3 101.57(8)
C2 Y1 C3 30.11(10)
C5 Y1 C3 49.83(10)
C6 Y1 C3 126.97(9)
C8 Y1 C3 104.02(8)
O2 Y1 C4 86.88(8)
C28 Y1 C4 91.54(7)
C1 Y1 C4 50.14(10)
C7 Y1 C4 126.38(8)
C2 Y1 C4 49.78(8)
C5 Y1 C4 29.77(10)
C6 Y1 C4 140.83(9)
C8 Y1 C4 133.91(8)
C3 Y1 C4 29.89(8)
O2 Y1 C10 103.46(7)
C28 Y1 C10 88.70(7)
C1 Y1 C10 120.57(10)
C7 Y1 C10 50.55(7)
C2 Y1 C10 126.12(8)
C5 Y1 C10 139.75(10)
C6 Y1 C10 30.50(8)
C8 Y1 C10 50.26(7)
C3 Y1 C10 151.66(8)
C4 Y1 C10 169.44(9)
O2 Y1 C9 79.49(6)
C28 Y1 C9 100.77(7)
C1 Y1 C9 134.64(10)
C7 Y1 C9 50.45(8)
C2 Y1 C9 121.05(8)
C5 Y1 C9 164.81(9)
C6 Y1 C9 50.17(8)
C8 Y1 C9 30.45(7)
C3 Y1 C9 131.53(8)
C4 Y1 C9 159.05(9)
C10 Y1 C9 29.99(7)
C15 O1 C29 117.40(19)
C27 O2 C30 114.59(18)
C27 O2 Y1 112.18(12)
C30 O2 Y1 131.15(14)
C2 C1 C5 106.9(3)
C2 C1 Y1 75.05(16)
C5 C1 Y1 75.53(15)
C3 C2 C1 107.8(3)
C3 C2 Y1 76.02(15)
C1 C2 Y1 73.92(15)
C4 C3 C2 108.5(3)
C4 C3 Y1 75.51(15)
C2 C3 Y1 73.87(15)
C5 C4 C3 109.3(3)
C5 C4 Y1 74.12(15)
C3 C4 Y1 74.60(15)
C4 C5 C1 107.5(3)
C4 C5 Y1 76.11(15)
C1 C5 Y1 73.35(15)
C10 C6 C7 107.9(2)
C10 C6 Y1 76.49(14)
C7 C6 Y1 73.88(13)
C6 C7 C8 107.9(2)
C6 C7 Y1 75.23(13)
C8 C7 Y1 75.40(13)
C9 C8 C7 107.7(2)
C9 C8 Y1 76.52(12)
C7 C8 Y1 73.72(12)
C10 C9 C8 108.4(2)
C10 C9 Y1 74.83(13)
C8 C9 Y1 73.03(13)
C9 C10 C6 108.1(2)
C9 C10 Y1 75.17(14)
C6 C10 Y1 73.01(13)
C16 C11 C12 121.6(2)
C13 C12 C11 118.9(2)
C14 C13 C12 121.2(3)
C13 C14 C15 119.3(2)
O1 C15 C16 115.5(2)
O1 C15 C14 123.3(2)
C16 C15 C14 121.1(2)
C15 C16 C11 117.8(2)
C15 C16 C17 122.6(2)
C11 C16 C17 119.6(2)
C18 C17 C28 122.7(2)
C18 C17 C16 118.65(19)
C28 C17 C16 118.60(18)
C19 C18 C17 120.1(2)
C18 C19 C20 119.4(2)
C19 C20 C21 120.6(2)
C20 C21 C28 121.84(19)
C20 C21 C22 116.39(18)
C28 C21 C22 121.60(18)
C27 C22 C23 115.75(19)
C27 C22 C21 125.79(18)
C23 C22 C21 118.41(18)
C24 C23 C22 122.5(2)
C23 C24 C25 120.0(2)
C26 C25 C24 119.2(2)
C27 C26 C25 120.0(2)
C26 C27 C22 122.6(2)
C26 C27 O2 119.24(19)
C22 C27 O2 118.17(19)
C17 C28 C21 115.24(18)
C17 C28 Y1 124.71(14)
C21 C28 Y1 119.44(14)

loop_
_geom_bond_atom_site_label_1
_geom_bond_atom_site_label_2
_geom_bond_distance
Y1 O2 2.3899(16)
Y1 C28 2.4538(19)
Y1 C1 2.615(3)
Y1 C7 2.627(2)
Y1 C2 2.630(3)
Y1 C5 2.643(3)
Y1 C6 2.645(2)
Y1 C8 2.649(2)
Y1 C3 2.656(3)
Y1 C4 2.668(2)
Y1 C10 2.689(2)
Y1 C9 2.693(2)
O1 C15 1.367(3)
O1 C29 1.428(3)
O2 C27 1.412(2)
O2 C30 1.446(3)
C1 C2 1.403(5)
C1 C5 1.411(4)
C2 C3 1.373(4)
C3 C4 1.373(4)
C4 C5 1.364(4)
C6 C10 1.404(4)
C6 C7 1.404(3)
C7 C8 1.405(4)
C8 C9 1.403(3)
C9 C10 1.393(4)
C11 C16 1.395(3)
C11 C12 1.398(4)
C12 C13 1.378(4)
C13 C14 1.377(4)
C14 C15 1.401(3)
C15 C16 1.395(3)
C16 C17 1.501(3)
C17 C18 1.397(3)
C17 C28 1.415(3)
C18 C19 1.380(3)
C19 C20 1.385(3)
C20 C21 1.400(3)
C21 C28 1.416(3)
C21 C22 1.494(3)
C22 C27 1.393(3)
C22 C23 1.408(3)
C23 C24 1.374(3)
C24 C25 1.387(3)
C25 C26 1.385(3)
C26 C27 1.382(3)
